data_4126474
loop_
_publ_author_name
'Liu, Luping'
'Kim, Hyejin'
'Xie, Youwei'
'Far\`es, Christophe'
'Kaib, Philip S. J.'
'Goddard, Richard'
'List, Benjamin'

_publ_section_title
;
 Catalytic Asymmetric [4+2]-Cycloaddition of Dienes with Aldehydes
;
_journal_name_full 'Journal of the American Chemical Society'
_journal_paper_doi 10.1021/jacs.7b08357
_journal_year 2017
_chemical_absolute_configuration rmad
_chemical_formula_moiety 'C65.60 H33 F44.80 N3 O7.20 P2 S10, 0.15(Cl6 Cl4), C5.20, C4.40'
_chemical_formula_sum 'C83.2 H33 Cl3.8 F44.8 N3 O7.2 P2 S10'
_chemical_formula_weight 2558.17
_chemical_name_systematic
;
 N,N'-((11bS,11b'S)-azanediylbis(2,6-bis(3,5-bis(pentafluoro-
 1^6^-sulfanyl)phenyl)-41^5^-dinaphtho[2,1-d:1',2'-
 f][1,3,2]dioxaphosphepine-4-yl-4-ylidene))bis(1,1,1-
 trifluoromethanesulfonamide)
 dichloromethane hexane solute
;
_space_group_crystal_system orthorhombic
_space_group_IT_number 18
_space_group_name_Hall 'P 2 2ab'
_space_group_name_H-M_alt 'P 21 21 2'
_symmetry_space_group_name_Hall 'P 2 2ab'
_symmetry_space_group_name_H-M 'P 21 21 2'
_atom_sites_solution_hydrogens geom
_atom_sites_solution_primary direct
_atom_sites_solution_secondary difmap
_audit_block_code KIH-KA-684_100K_10698_4c
_audit_creation_date 2017-04-26
_audit_creation_method SHELXL-2014/7
_cell_angle_alpha 90
_cell_angle_beta 90
_cell_angle_gamma 90
_cell_formula_units_Z 4
_cell_length_a 18.7656(13)
_cell_length_b 41.726(3)
_cell_length_c 14.4668(10)
_cell_measurement_reflns_used 9826
_cell_measurement_temperature 100(2)
_cell_measurement_theta_max 57.3633
_cell_measurement_theta_min 5.0011
_cell_volume 11327.7(14)
_computing_cell_refinement 'SAINT software (Bruker AXS, 2004)'
_computing_data_collection 'APEX2 (Bruker AXS, 2005-2013)'
_computing_data_reduction 'SAINT software (Bruker AXS, 2004)'
_computing_molecular_graphics 'DIAMOND (Crystal Impact GbR, 1997-2014)'
_computing_structure_refinement 'SHELXL (G. M. Sheldrick, 2013)'
_computing_structure_solution 'SHELXS (G. M. Sheldrick, 2013)'
_diffrn_ambient_temperature 100(2)
_diffrn_detector_area_resol_mean 66.67
_diffrn_measured_fraction_theta_full 0.991
_diffrn_measured_fraction_theta_max 0.991
_diffrn_measurement_device_type 'Bruker AXS X8 Proteum'
_diffrn_measurement_method 'CCD \f- and \w-scans'
_diffrn_radiation_monochromator 'MONTEL graded multilayer optic'
_diffrn_radiation_source '0.2 x 2mm^2^ focus rotating anode'
_diffrn_radiation_type Cu-K\a
_diffrn_radiation_wavelength 1.54178
_diffrn_reflns_av_R_equivalents 0.0717
_diffrn_reflns_av_unetI/netI 0.0365
_diffrn_reflns_Laue_measured_fraction_full 0.991
_diffrn_reflns_Laue_measured_fraction_max 0.991
_diffrn_reflns_limit_h_max 21
_diffrn_reflns_limit_h_min -21
_diffrn_reflns_limit_k_max 48
_diffrn_reflns_limit_k_min -47
_diffrn_reflns_limit_l_max 16
_diffrn_reflns_limit_l_min -14
_diffrn_reflns_number 165258
_diffrn_reflns_point_group_measured_fraction_full 0.986
_diffrn_reflns_point_group_measured_fraction_max 0.986
_diffrn_reflns_theta_full 63.596
_diffrn_reflns_theta_max 63.596
_diffrn_reflns_theta_min 4.831
_diffrn_source 'Bruker AXS FR591 rotating anode'
_exptl_absorpt_coefficient_mu 4.015
_exptl_absorpt_correction_T_max 0.90830
_exptl_absorpt_correction_T_min 0.51138
_exptl_absorpt_correction_type gaussian
_exptl_absorpt_process_details 'SADABS (Bruker AXS, 2012)'
_exptl_crystal_colour colourless
_exptl_crystal_density_diffrn 1.500
_exptl_crystal_description plate
_exptl_crystal_F_000 5074
_exptl_crystal_recrystallization_method 'Re-crystallisation from solvent:  dichloromethane,hexane'
_exptl_crystal_size_max 0.300
_exptl_crystal_size_mid 0.189
_exptl_crystal_size_min 0.030
_refine_diff_density_max 0.905
_refine_diff_density_min -0.805
_refine_diff_density_rms 0.100
_refine_ls_abs_structure_details
;
 Flack x determined using 6454 quotients [(I+)-(I-)]/[(I+)+(I-)]
 (Parsons, Flack and Wagner, Acta Cryst. B69 (2013) 249-259).
;
_refine_ls_abs_structure_Flack 0.031(4)
_refine_ls_extinction_method none
_refine_ls_goodness_of_fit_ref 1.513
_refine_ls_hydrogen_treatment constr
_refine_ls_matrix_type full
_refine_ls_number_parameters 1405
_refine_ls_number_reflns 18356
_refine_ls_number_restraints 46
_refine_ls_restrained_S_all 1.522
_refine_ls_R_factor_all 0.0785
_refine_ls_R_factor_gt 0.0674
_refine_ls_shift/su_max 0.000
_refine_ls_shift/su_mean 0.000
_refine_ls_structure_factor_coef Fsqd
_refine_ls_weighting_details 'w=1/[\s^2^(Fo^2^)+(0.1000P)^2^] where P=(Fo^2^+2Fc^2^)/3'
_refine_ls_weighting_scheme calc
_refine_ls_wR_factor_gt 0.1847
_refine_ls_wR_factor_ref 0.1920
_reflns_Friedel_coverage 0.822
_reflns_Friedel_fraction_full 0.980
_reflns_Friedel_fraction_max 0.980
_reflns_number_gt 16034
_reflns_number_total 18356
_reflns_threshold_expression 'I > 2\s(I)'
_cod_data_source_file ja7b08357_si_002.cif
_cod_data_source_block 4c
_cod_original_cell_volume 11327.8(14)
_cod_original_formula_sum 'C83.20 H33 Cl3.80 F44.80 N3 O7.20 P2 S10'
_cod_database_code 4126474
_shelx_shelxl_version_number 2014/7
_shelx_space_group_comment
;
The symmetry employed for this shelxl refinement is uniquely defined
by the following loop, which should always be used as a source of
symmetry information in preference to the above space-group names.
They are only intended as comments.
;
_shelx_estimated_absorpt_t_min 0.379
_shelx_estimated_absorpt_t_max 0.889

loop_
_space_group_symop_operation_xyz
'x, y, z'
'-x, -y, z'
'-x+1/2, y+1/2, -z'
'x+1/2, -y+1/2, -z'

loop_
_atom_site_label
_atom_site_type_symbol
_atom_site_fract_x
_atom_site_fract_y
_atom_site_fract_z
_atom_site_U_iso_or_equiv
_atom_site_adp_type
_atom_site_occupancy
_atom_site_site_symmetry_order
_atom_site_calc_flag
_atom_site_refinement_flags_posn
_atom_site_refinement_flags_adp
_atom_site_refinement_flags_occupancy
_atom_site_disorder_assembly
_atom_site_disorder_group
C1 C -0.0927(7) 0.3431(4) 0.5747(8) 0.068(4) Uani 0.8 1 d D . P . .
C2 C 0.1322(13) 0.4636(6) 0.3201(18) 0.203(16) Uani 0.8 1 d D U P . .
C3 C -0.1190(4) 0.32717(16) 0.2149(5) 0.0270(15) Uani 1 1 d . . . . .
C4 C -0.1132(4) 0.29513(16) 0.1997(4) 0.0252(14) Uani 1 1 d . . . . .
C5 C -0.1765(3) 0.27611(17) 0.1881(5) 0.0260(15) Uani 1 1 d . . . . .
C6 C -0.1755(4) 0.24255(18) 0.1802(5) 0.0308(16) Uani 1 1 d . . . . .
H6 H -0.1313 0.2314 0.1820 0.037 Uiso 1 1 calc R U . . .
C7 C -0.2386(4) 0.22547(18) 0.1698(5) 0.0333(17) Uani 1 1 d . . . . .
H7 H -0.2371 0.2028 0.1630 0.040 Uiso 1 1 calc R U . . .
C8 C -0.3053(4) 0.2416(2) 0.1692(5) 0.0368(18) Uani 1 1 d . . . . .
H8 H -0.3483 0.2297 0.1631 0.044 Uiso 1 1 calc R U . . .
C9 C -0.3075(4) 0.27416(18) 0.1772(5) 0.0304(16) Uani 1 1 d . . . . .
H9 H -0.3523 0.2848 0.1762 0.036 Uiso 1 1 calc R U . . .
C10 C -0.2437(3) 0.29270(17) 0.1873(5) 0.0267(15) Uani 1 1 d . . . . .
C11 C -0.2458(3) 0.32566(17) 0.1999(5) 0.0278(15) Uani 1 1 d . . . . .
H11 H -0.2908 0.3361 0.1986 0.033 Uiso 1 1 calc R U . . .
C12 C -0.1853(4) 0.34404(18) 0.2145(5) 0.0299(15) Uani 1 1 d . . . . .
C13 C -0.1913(4) 0.37897(17) 0.2275(5) 0.0313(16) Uani 1 1 d . . . . .
C14 C -0.2424(4) 0.39165(19) 0.2894(6) 0.0389(18) Uani 1 1 d . . . . .
H14 H -0.2707 0.3777 0.3261 0.047 Uiso 1 1 calc R U . . .
C15 C -0.2506(4) 0.4242(2) 0.2958(6) 0.043(2) Uani 1 1 d . . . . .
C16 C -0.2105(5) 0.4456(2) 0.2446(7) 0.052(2) Uani 1 1 d . . . . .
H16 H -0.2173 0.4680 0.2504 0.062 Uiso 1 1 calc R U . . .
C17 C -0.1597(5) 0.4330(2) 0.1841(7) 0.048(2) Uani 1 1 d . . . . .
C18 C -0.1497(4) 0.40018(19) 0.1766(6) 0.0412(19) Uani 1 1 d . . . . .
H18 H -0.1140 0.3921 0.1363 0.049 Uiso 1 1 calc R U . . .
C19 C -0.0018(3) 0.28208(16) 0.2825(4) 0.0236(14) Uani 1 1 d . . . . .
C20 C -0.0423(3) 0.27926(16) 0.2040(5) 0.0260(15) Uani 1 1 d . . . . .
C21 C -0.0156(4) 0.25937(16) 0.1311(5) 0.0271(15) Uani 1 1 d . . . . .
C22 C -0.0490(4) 0.25731(18) 0.0444(5) 0.0298(15) Uani 1 1 d . . . . .
H22 H -0.0905 0.2697 0.0329 0.036 Uiso 1 1 calc R U . . .
C23 C -0.0231(4) 0.23775(19) -0.0240(5) 0.0366(17) Uani 1 1 d . . . . .
H23 H -0.0460 0.2369 -0.0826 0.044 Uiso 1 1 calc R U . . .
C24 C 0.0378(4) 0.21895(19) -0.0065(5) 0.0368(18) Uani 1 1 d . . . . .
H24 H 0.0552 0.2051 -0.0534 0.044 Uiso 1 1 calc R U . . .
C25 C 0.0720(4) 0.22031(18) 0.0755(5) 0.0325(16) Uani 1 1 d . . . . .
H25 H 0.1126 0.2072 0.0860 0.039 Uiso 1 1 calc R U . . .
C26 C 0.0476(4) 0.24109(17) 0.1460(5) 0.0276(15) Uani 1 1 d . . . . .
C27 C 0.0834(4) 0.24328(17) 0.2328(5) 0.0284(15) Uani 1 1 d . . . . .
H27 H 0.1246 0.2306 0.2435 0.034 Uiso 1 1 calc R U . . .
C28 C 0.0595(3) 0.26323(17) 0.3005(4) 0.0251(14) Uani 1 1 d . . . . .
C29 C 0.0913(4) 0.26159(18) 0.3962(5) 0.0289(15) Uani 1 1 d . . . . .
C30 C 0.1641(4) 0.26304(17) 0.4099(5) 0.0289(15) Uani 1 1 d . . . . .
H30 H 0.1950 0.2676 0.3595 0.035 Uiso 1 1 calc R U . . .
C31 C 0.1922(4) 0.25786(17) 0.4975(5) 0.0285(15) Uani 1 1 d . . . . .
C32 C 0.1477(4) 0.25061(18) 0.5721(5) 0.0328(16) Uani 1 1 d . . . . .
H32 H 0.1667 0.2474 0.6322 0.039 Uiso 1 1 calc R U . . .
C33 C 0.0748(4) 0.24819(18) 0.5559(5) 0.0311(16) Uani 1 1 d . . . . .
C34 C 0.0474(4) 0.25390(17) 0.4701(5) 0.0283(15) Uani 1 1 d . . . . .
H34 H -0.0026 0.2526 0.4609 0.034 Uiso 1 1 calc R U . . .
C35 C 0.2607(4) 0.35320(18) 0.3578(5) 0.0295(16) Uani 1 1 d . . . . .
C36 C 0.2917(4) 0.34163(17) 0.2776(5) 0.0299(16) Uani 1 1 d . . . . .
C37 C 0.3657(4) 0.3473(2) 0.2622(5) 0.0363(17) Uani 1 1 d . . . . .
C38 C 0.3991(4) 0.34059(19) 0.1758(5) 0.0361(17) Uani 1 1 d . . . . .
H38 H 0.3730 0.3305 0.1275 0.043 Uiso 1 1 calc R U . . .
C39 C 0.4693(4) 0.3488(2) 0.1631(6) 0.043(2) Uani 1 1 d . . . . .
H39 H 0.4907 0.3456 0.1043 0.052 Uiso 1 1 calc R U . . .
C40 C 0.5094(5) 0.3617(2) 0.2346(7) 0.050(2) Uani 1 1 d . . . . .
H40 H 0.5588 0.3658 0.2254 0.060 Uiso 1 1 calc R U . . .
C41 C 0.4793(4) 0.3686(2) 0.3167(6) 0.0429(19) Uani 1 1 d . . . . .
H41 H 0.5075 0.3778 0.3643 0.051 Uiso 1 1 calc R U . . .
C42 C 0.4060(4) 0.36231(19) 0.3334(6) 0.0361(18) Uani 1 1 d . . . . .
C43 C 0.3726(4) 0.37150(19) 0.4160(6) 0.0388(18) Uani 1 1 d . . . . .
H43 H 0.4005 0.3805 0.4642 0.047 Uiso 1 1 calc R U . . .
C44 C 0.2996(4) 0.36773(19) 0.4293(5) 0.0345(17) Uani 1 1 d . . . . .
C45 C 0.2668(4) 0.38075(19) 0.5138(5) 0.0363(17) Uani 1 1 d . . . . .
C46 C 0.2838(6) 0.4109(3) 0.5440(7) 0.063(3) Uani 1 1 d . . . . .
H46 H 0.3164 0.4236 0.5097 0.076 Uiso 1 1 calc R U . . .
C47 C 0.2534(6) 0.4231(3) 0.6257(7) 0.068(3) Uani 1 1 d . . . . .
C48 C 0.2061(6) 0.4044(2) 0.6782(7) 0.061(3) Uani 1 1 d . . . . .
H48 H 0.1865 0.4123 0.7343 0.073 Uiso 1 1 calc R U . . .
C49 C 0.1888(4) 0.37425(19) 0.6464(5) 0.0378(18) Uani 1 1 d . . . . .
C50 C 0.2180(4) 0.36153(19) 0.5661(5) 0.0335(17) Uani 1 1 d . . . . .
H50 H 0.2059 0.3405 0.5463 0.040 Uiso 1 1 calc R U . . .
C51 C 0.1884(4) 0.34294(17) 0.1702(5) 0.0287(15) Uani 1 1 d . . . . .
C52 C 0.2461(4) 0.32634(18) 0.2059(5) 0.0293(15) Uani 1 1 d . . . . .
C53 C 0.2586(3) 0.29493(18) 0.1730(5) 0.0285(15) Uani 1 1 d . . . . .
C54 C 0.3097(4) 0.27445(19) 0.2155(5) 0.0328(16) Uani 1 1 d . . . . .
H54 H 0.3372 0.2820 0.2662 0.039 Uiso 1 1 calc R U . . .
C55 C 0.3197(4) 0.2431(2) 0.1826(5) 0.0390(18) Uani 1 1 d . . . . .
H55 H 0.3520 0.2290 0.2129 0.047 Uiso 1 1 calc R U . . .
C56 C 0.2816(4) 0.23250(19) 0.1048(5) 0.0360(17) Uani 1 1 d . . . . .
H56 H 0.2904 0.2116 0.0811 0.043 Uiso 1 1 calc R U . . .
C57 C 0.2323(4) 0.25146(17) 0.0623(5) 0.0314(16) Uani 1 1 d . . . . .
H57 H 0.2073 0.2437 0.0099 0.038 Uiso 1 1 calc R U . . .
C58 C 0.2180(4) 0.28303(17) 0.0962(5) 0.0288(15) Uani 1 1 d . . . . .
C59 C 0.1651(4) 0.30325(18) 0.0572(5) 0.0317(16) Uani 1 1 d . . . . .
H59 H 0.1393 0.2958 0.0050 0.038 Uiso 1 1 calc R U . . .
C60 C 0.1499(4) 0.33259(16) 0.0912(5) 0.0264(15) Uani 1 1 d . . . . .
C61 C 0.0998(4) 0.35484(16) 0.0421(5) 0.0279(15) Uani 1 1 d . . . . .
C62 C 0.1227(4) 0.38586(17) 0.0221(5) 0.0311(16) Uani 1 1 d . . . . .
H62 H 0.1665 0.3935 0.0465 0.037 Uiso 1 1 calc R U . . .
C63 C 0.0815(4) 0.40546(16) -0.0332(5) 0.0276(15) Uani 1 1 d . . . . .
C64 C 0.0164(4) 0.39573(18) -0.0689(5) 0.0348(17) Uani 1 1 d . . . . .
H64 H -0.0115 0.4094 -0.1069 0.042 Uiso 1 1 calc R U . . .
C65 C -0.0058(4) 0.36478(16) -0.0458(5) 0.0307(16) Uani 1 1 d . . . . .
C66 C 0.0349(4) 0.34390(18) 0.0092(5) 0.0320(16) Uani 1 1 d . . . . .
H66 H 0.0184 0.3229 0.0233 0.038 Uiso 1 1 calc R U . . .
C67 C -0.026(4) 0.5337(17) 0.623(5) 0.14(2) Uiso 0.3 1 d . . P . .
C68 C 0.036(2) 0.5669(11) 0.660(3) 0.083(12) Uiso 0.3 1 d . . P . .
C69 C 0.444(2) 0.3890(11) 0.913(3) 0.051(11) Uiso 0.2 1 d . . P . .
C70 C 0.3138(9) 0.3638(4) 0.9426(12) 0.107(5) Uiso 1 1 d . . . . .
C71 C 0.3838(17) 0.3577(7) 0.902(2) 0.178(11) Uiso 0.9 1 d . . P . .
C72 C 0.3852(12) 0.3514(5) 0.8029(16) 0.144(7) Uiso 1 1 d . . . . .
C73 C 0.4503(14) 0.3365(6) 0.7647(19) 0.117(7) Uiso 0.7 1 d . . P . .
C74 C 0.6996(17) 0.3420(8) 0.559(2) 0.123(9) Uiso 0.6 1 d . . P . .
C75 C 0.529(5) 0.447(2) 0.782(7) 0.31(4) Uiso 0.5 1 d . . P . .
C76 C 0.534(5) 0.434(2) 0.662(6) 0.30(4) Uiso 0.6 1 d . . P . .
C77 C 0.352(3) 0.6380(12) 0.000(3) 0.077(12) Uiso 0.3 1 d . . P . .
C78 C 0.4494(12) 0.3193(5) 0.6588(16) 0.142(7) Uiso 1 1 d . . . . .
C79 C 0.437(2) 0.4626(10) 0.398(3) 0.262(17) Uiso 1 1 d . . . . .
C80 C 0.591(3) 0.3843(12) 0.596(4) 0.188(17) Uiso 0.6 1 d . . P . .
C81 C 0.6619(17) 0.3586(8) 0.602(2) 0.121(9) Uiso 0.6 1 d . . P . .
C82 C 0.3048(18) 0.4290(8) 0.151(2) 0.211(12) Uiso 1 1 d . . . . .
C83 C 0.348(5) 0.4560(17) 0.217(5) 0.33(3) Uiso 0.9 1 d . . P . .
C84 C 0.400(3) 0.4567(13) 0.322(5) 0.20(2) Uiso 0.6 1 d . . P . .
C85 C 0.380(3) 0.4419(14) 0.161(4) 0.108(16) Uiso 0.3 1 d . . P . .
C86 C 0.600(5) 0.389(3) 0.507(8) 0.13(3) Uiso 0.2 1 d . . P . .
C87 C 0.566(8) 0.419(4) 0.691(10) 0.25(6) Uiso 0.3 1 d . . P . .
C88 C 0.404(3) 0.4524(11) 0.234(4) 0.160(15) Uiso 0.6 1 d . . P . .
C89 C 0.281(5) 0.4597(18) 0.243(6) 0.28(3) Uiso 0.6 1 d . . P . .
C90 C 0.361(4) 0.4683(16) 0.056(5) 0.26(3) Uiso 0.6 1 d . . P . .
C91 C 0.326(5) 0.541(2) -0.091(7) 0.19(3) Uiso 0.3 1 d . . P . .
C92 C 0.320(3) 0.5505(16) 0.019(4) 0.118(18) Uiso 0.3 1 d . . P . .
C93 C 0.413(5) 0.549(2) 0.080(6) 0.18(3) Uiso 0.3 1 d . . P . .
C94 C 0.324(3) 0.5206(16) -0.022(5) 0.121(18) Uiso 0.3 1 d . . P . .
C95 C 0.342(2) 0.5822(11) -0.025(3) 0.079(11) Uiso 0.3 1 d . . P . .
C96 C 0.399(3) 0.3417(14) 0.669(4) 0.21(2) Uiso 0.6 1 d . . P . .
C97 C 0.308(5) 0.588(2) -0.102(7) 0.18(3) Uiso 0.3 1 d . . P . .
C98 C 0.359(7) 0.580(3) 0.044(9) 0.22(4) Uiso 0.3 1 d . . P . .
C99 C 0.701(5) 0.306(3) 0.537(7) 0.13(3) Uiso 0.2 1 d . . P . .
N1 N 0.0636(3) 0.35024(16) 0.3053(4) 0.0365(15) Uani 1 1 d . . . . .
N2A N -0.0478(4) 0.36129(16) 0.4081(5) 0.0478(18) Uani 0.8 1 d . . P A 1
H2A H -0.0204 0.3771 0.4271 0.057 Uiso 0.4 1 calc R U P A 1
N2B N -0.0478(4) 0.36129(16) 0.4081(5) 0.0478(18) Uani 0.2 1 d . . P A 2
H2B H -0.0865 0.3665 0.3770 0.057 Uiso 0.1 1 calc R U P A 2
N3A N 0.1359(5) 0.4043(2) 0.3498(6) 0.066(2) Uani 0.8 1 d . . P B 1
H3A H 0.1802 0.4111 0.3476 0.080 Uiso 0.4 1 calc R U P B 1
N3B N 0.1359(5) 0.4043(2) 0.3498(6) 0.066(2) Uani 0.2 1 d . . P B 2
H3B H 0.0897 0.4079 0.3521 0.080 Uiso 0.1 1 calc R U P B 2
O1 O -0.0571(2) 0.34533(12) 0.2326(4) 0.0323(11) Uani 1 1 d . . . . .
O2 O -0.0232(2) 0.30401(11) 0.3516(3) 0.0278(10) Uani 1 1 d . . . . .
O3 O 0.1863(2) 0.34878(13) 0.3700(3) 0.0346(12) Uani 1 1 d . . . . .
O4 O 0.1696(3) 0.37221(12) 0.2120(3) 0.0311(11) Uani 1 1 d . . . . .
O5 O -0.1466(5) 0.3905(2) 0.4826(6) 0.063(2) Uani 0.8 1 d . . P A 1
O6 O -0.1675(4) 0.33576(19) 0.4240(5) 0.0482(18) Uani 0.8 1 d . . P A 1
O7 O 0.0153(8) 0.4304(3) 0.3361(9) 0.119(4) Uani 0.8 1 d . U P B 1
O8 O 0.1010(12) 0.4386(5) 0.4791(13) 0.186(7) Uani 0.8 1 d . U P B 1
F1 F -0.1516(5) 0.3389(3) 0.6237(5) 0.107(4) Uani 0.8 1 d . . P C 1
F2 F -0.0569(5) 0.3175(2) 0.5644(6) 0.090(3) Uani 0.8 1 d . . P C 1
F3 F -0.0526(4) 0.3662(2) 0.6167(5) 0.083(3) Uani 0.8 1 d . . P C 1
F4 F 0.1332(19) 0.4545(8) 0.2377(19) 0.364(11) Uani 0.8 1 d D U P D 1
F5 F 0.0871(19) 0.4855(6) 0.332(2) 0.364(11) Uani 0.8 1 d D U P D 1
F6 F 0.1901(16) 0.4691(8) 0.353(2) 0.364(11) Uani 0.8 1 d D U P D 1
F7 F -0.3746(4) 0.45418(15) 0.4431(5) 0.084(2) Uani 1 1 d . . . . .
F8 F -0.3467(3) 0.46427(14) 0.2980(5) 0.0743(18) Uani 1 1 d . . . . .
F9 F -0.2647(4) 0.46680(15) 0.4098(5) 0.080(2) Uani 1 1 d . . . . .
F10 F -0.2924(4) 0.41735(16) 0.4545(4) 0.0785(18) Uani 1 1 d . . . . .
F11 F -0.3743(3) 0.41475(14) 0.3427(5) 0.0690(16) Uani 1 1 d . . . . .
F12 F -0.0636(5) 0.48376(15) 0.0563(7) 0.141(4) Uani 1 1 d . . . . .
F13 F -0.0395(4) 0.43846(15) 0.1259(7) 0.112(3) Uani 1 1 d . . . . .
F14 F -0.1259(6) 0.44204(15) 0.0260(5) 0.122(4) Uani 1 1 d . . . . .
F15 F -0.1731(4) 0.48361(14) 0.1025(5) 0.093(2) Uani 1 1 d . . . . .
F16 F -0.0849(4) 0.47980(15) 0.2040(6) 0.104(3) Uani 1 1 d . . . . .
F17 F 0.3697(2) 0.26102(13) 0.5347(3) 0.0446(11) Uani 1 1 d . . . . .
F18 F 0.3022(2) 0.23726(12) 0.4315(3) 0.0444(11) Uani 1 1 d . . . . .
F19 F 0.2957(2) 0.28995(11) 0.4535(3) 0.0403(10) Uani 1 1 d . . . . .
F20 F 0.2773(2) 0.28232(12) 0.6041(3) 0.0430(11) Uani 1 1 d . . . . .
F21 F 0.2848(2) 0.22956(12) 0.5828(3) 0.0463(12) Uani 1 1 d . . . . .
F22 F -0.0297(2) 0.22224(15) 0.7298(3) 0.0578(15) Uani 1 1 d . . . . .
F23 F -0.0408(2) 0.26001(13) 0.6255(3) 0.0467(12) Uani 1 1 d . . . . .
F24 F -0.0201(2) 0.20882(12) 0.5841(3) 0.0468(12) Uani 1 1 d . . . . .
F25 F 0.0747(2) 0.20795(11) 0.6785(3) 0.0415(11) Uani 1 1 d . . . . .
F26 F 0.0535(2) 0.25881(13) 0.7194(3) 0.0453(11) Uani 1 1 d . . . . .
F27 F 0.2966(9) 0.4976(3) 0.6963(8) 0.234(9) Uani 1 1 d . . . . .
F28 F 0.1908(6) 0.47095(17) 0.6838(7) 0.133(4) Uani 1 1 d . . . . .
F29 F 0.2658(7) 0.47683(17) 0.5627(7) 0.144(5) Uani 1 1 d . . . . .
F30 F 0.3572(7) 0.4570(3) 0.6434(7) 0.170(6) Uani 1 1 d . . . . .
F31 F 0.2857(8) 0.4506(3) 0.7654(7) 0.193(7) Uani 1 1 d . . . . .
F32 F 0.0732(3) 0.32892(12) 0.7669(4) 0.0587(14) Uani 1 1 d . . . . .
F33 F 0.0735(3) 0.37901(11) 0.7210(4) 0.0502(12) Uani 1 1 d . . . . .
F34 F 0.1630(3) 0.35951(15) 0.8062(3) 0.0638(15) Uani 1 1 d . . . . .
F35 F 0.1766(3) 0.31952(13) 0.7041(4) 0.0583(14) Uani 1 1 d . . . . .
F36 F 0.0881(2) 0.33898(12) 0.6195(3) 0.0473(11) Uani 1 1 d . . . . .
F37 F 0.1457(3) 0.47833(11) -0.0944(4) 0.0560(13) Uani 1 1 d . . . . .
F38 F 0.0959(3) 0.43899(11) -0.1701(3) 0.0471(11) Uani 1 1 d . . . . .
F39 F 0.1926(2) 0.43047(11) -0.0841(4) 0.0485(12) Uani 1 1 d . . . . .
F40 F 0.1370(3) 0.45242(10) 0.0370(3) 0.0472(12) Uani 1 1 d . . . . .
F41 F 0.0406(3) 0.46071(10) -0.0502(4) 0.0471(12) Uani 1 1 d . . . . .
F42 F -0.1634(2) 0.33985(12) -0.1351(3) 0.0488(12) Uani 1 1 d . . . . .
F43 F -0.0573(2) 0.31763(10) -0.1228(3) 0.0430(11) Uani 1 1 d . . . . .
F44 F -0.0710(3) 0.36542(12) -0.1918(3) 0.0492(12) Uani 1 1 d . . . . .
F45 F -0.1280(2) 0.38354(11) -0.0675(3) 0.0470(11) Uani 1 1 d . . . . .
F46 F -0.1138(2) 0.33616(11) 0.0016(3) 0.0415(11) Uani 1 1 d . . . . .
P1 P -0.01443(10) 0.34126(4) 0.32676(13) 0.0294(4) Uani 1 1 d . . . . .
P2 P 0.13278(10) 0.36958(5) 0.31138(13) 0.0323(4) Uani 1 1 d . . . . .
S1A S -0.11900(12) 0.35894(6) 0.46129(16) 0.0363(5) Uani 0.8 1 d D . P A 1
S1B S -0.0649(7) 0.3753(4) 0.4756(10) 0.069(4) Uani 0.2 1 d . . P A 2
S3 S -0.31718(13) 0.44017(6) 0.37456(19) 0.0580(6) Uani 1 1 d . . . . .
S2A S 0.09156(18) 0.42936(8) 0.3878(3) 0.0675(10) Uani 0.8 1 d D . P B 1
S2B S 0.1563(11) 0.4310(4) 0.3799(12) 0.082(5) Uani 0.2 1 d . . P B 2
S4 S -0.10790(19) 0.46008(6) 0.1158(3) 0.0868(12) Uani 1 1 d . . . . .
S5 S 0.28677(9) 0.25949(5) 0.51784(12) 0.0327(4) Uani 1 1 d . . . . .
S6 S 0.01861(9) 0.23453(5) 0.64850(12) 0.0388(5) Uani 1 1 d . . . . .
S7 S 0.2751(3) 0.46297(10) 0.6628(3) 0.145(2) Uani 1 1 d . . . . .
S8 S 0.12699(11) 0.35010(5) 0.71034(14) 0.0398(5) Uani 1 1 d . . . . .
S9 S 0.11554(11) 0.44462(4) -0.06505(14) 0.0396(5) Uani 1 1 d . . . . .
S10 S -0.08989(10) 0.35116(5) -0.09414(13) 0.0370(5) Uani 1 1 d . . . . .
Cl1 Cl 0.3225(15) 0.6421(7) -0.026(2) 0.180(10) Uiso 0.3 1 d . . P . .
Cl2 Cl 0.336(3) 0.6082(14) 0.027(3) 0.304(19) Uiso 0.3 1 d . . P . .
Cl3 Cl 0.1011(8) 0.5567(4) 0.4146(11) 0.122(4) Uiso 0.3 1 d . . P . .
Cl4 Cl 0.0986(12) 0.5123(5) 0.5210(15) 0.113(6) Uiso 0.2 1 d . . P . .
Cl5 Cl 0.6299(6) 0.3380(3) 0.4771(8) 0.095(3) Uiso 0.4 1 d . . P . .
Cl6 Cl 0.6318(11) 0.3333(5) 0.5244(15) 0.175(7) Uiso 0.4 1 d . . P . .
Cl7 Cl 0.6658(7) 0.3332(3) 0.6724(9) 0.113(4) Uiso 0.4 1 d . . P . .
Cl8 Cl 0.6984(12) 0.3277(5) 0.6874(14) 0.137(6) Uiso 0.3 1 d . . P . .
Cl9 Cl 0.2268(11) 0.5852(5) 0.7243(15) 0.152(6) Uiso 0.3 1 d . . P . .
Cl10 Cl 0.0796(9) 0.5422(4) 0.7731(12) 0.117(4) Uiso 0.3 1 d . . P . .
Cl11 Cl 0.1244(9) 0.5479(4) 0.7886(11) 0.111(4) Uiso 0.3 1 d . . P . .
Cl12 Cl 0.1749(16) 0.5665(7) 0.680(2) 0.202(10) Uiso 0.3 1 d . . P . .

loop_
_atom_site_aniso_label
_atom_site_aniso_U_11
_atom_site_aniso_U_22
_atom_site_aniso_U_33
_atom_site_aniso_U_23
_atom_site_aniso_U_13
_atom_site_aniso_U_12
C1 0.064(8) 0.109(12) 0.031(7) 0.001(7) 0.005(6) -0.009(8)
C2 0.204(17) 0.197(17) 0.209(17) -0.002(7) -0.011(7) 0.015(7)
C3 0.031(4) 0.026(4) 0.024(4) 0.004(3) -0.002(3) 0.000(3)
C4 0.025(3) 0.032(4) 0.019(4) 0.003(3) -0.002(3) 0.000(3)
C5 0.025(3) 0.034(4) 0.020(4) 0.006(3) 0.001(3) -0.001(3)
C6 0.034(4) 0.039(4) 0.019(4) 0.002(3) 0.003(3) -0.001(3)
C7 0.038(4) 0.035(4) 0.027(4) 0.000(3) 0.006(3) -0.011(3)
C8 0.034(4) 0.051(5) 0.026(4) -0.007(3) 0.007(3) -0.015(4)
C9 0.026(4) 0.047(5) 0.019(4) -0.004(3) 0.006(3) -0.006(3)
C10 0.022(3) 0.038(4) 0.020(4) 0.000(3) -0.002(3) -0.001(3)
C11 0.019(3) 0.039(4) 0.025(4) 0.004(3) -0.003(3) -0.002(3)
C12 0.030(4) 0.036(4) 0.024(4) 0.000(3) 0.000(3) 0.002(3)
C13 0.035(4) 0.030(4) 0.029(4) 0.002(3) 0.001(3) 0.005(3)
C14 0.034(4) 0.041(5) 0.042(5) -0.003(3) 0.001(3) 0.000(3)
C15 0.039(4) 0.038(5) 0.052(6) -0.006(4) 0.003(4) 0.002(4)
C16 0.060(6) 0.032(4) 0.062(6) 0.003(4) 0.017(5) 0.003(4)
C17 0.052(5) 0.035(5) 0.059(6) 0.006(4) 0.009(4) 0.005(4)
C18 0.047(5) 0.036(4) 0.040(5) 0.003(3) 0.006(4) 0.009(4)
C19 0.025(3) 0.028(4) 0.018(3) -0.001(3) -0.002(3) 0.001(3)
C20 0.024(3) 0.030(4) 0.024(4) 0.003(3) -0.005(3) -0.001(3)
C21 0.026(3) 0.027(4) 0.028(4) 0.004(3) -0.004(3) -0.003(3)
C22 0.033(4) 0.039(4) 0.018(4) 0.004(3) 0.002(3) -0.002(3)
C23 0.045(4) 0.047(5) 0.018(4) -0.002(3) -0.001(3) -0.005(4)
C24 0.034(4) 0.046(5) 0.030(4) -0.008(3) 0.010(3) 0.000(4)
C25 0.029(4) 0.037(4) 0.031(4) -0.008(3) 0.005(3) 0.001(3)
C26 0.027(3) 0.033(4) 0.023(4) -0.002(3) 0.004(3) 0.003(3)
C27 0.032(4) 0.028(4) 0.025(4) 0.003(3) -0.007(3) 0.002(3)
C28 0.021(3) 0.038(4) 0.016(4) 0.002(3) 0.000(2) 0.003(3)
C29 0.023(3) 0.037(4) 0.027(4) 0.002(3) -0.004(3) 0.005(3)
C30 0.026(4) 0.036(4) 0.024(4) 0.003(3) -0.002(3) 0.003(3)
C31 0.022(3) 0.035(4) 0.029(4) 0.001(3) 0.005(3) 0.000(3)
C32 0.028(4) 0.047(4) 0.024(4) 0.004(3) 0.000(3) 0.001(3)
C33 0.024(4) 0.041(4) 0.028(4) 0.000(3) 0.003(3) 0.003(3)
C34 0.023(3) 0.036(4) 0.026(4) -0.001(3) -0.002(3) 0.000(3)
C35 0.023(3) 0.039(4) 0.027(4) -0.001(3) 0.003(3) -0.009(3)
C36 0.026(4) 0.034(4) 0.030(4) 0.001(3) 0.000(3) -0.009(3)
C37 0.028(4) 0.046(5) 0.035(4) -0.001(3) 0.000(3) -0.002(3)
C38 0.034(4) 0.039(4) 0.035(4) -0.002(3) 0.008(3) -0.005(3)
C39 0.026(4) 0.059(5) 0.045(5) 0.005(4) 0.008(3) 0.000(4)
C40 0.037(4) 0.053(5) 0.060(6) -0.001(4) 0.000(4) -0.007(4)
C41 0.033(4) 0.053(5) 0.042(5) -0.004(4) -0.002(4) -0.008(4)
C42 0.028(4) 0.044(5) 0.036(5) 0.000(3) -0.001(3) -0.009(3)
C43 0.036(4) 0.043(4) 0.038(5) -0.002(3) -0.007(3) -0.008(4)
C44 0.035(4) 0.043(4) 0.026(4) 0.002(3) -0.004(3) -0.004(3)
C45 0.043(4) 0.041(4) 0.025(4) -0.008(3) 0.001(3) -0.011(4)
C46 0.082(7) 0.065(6) 0.042(6) -0.015(5) 0.017(5) -0.025(6)
C47 0.095(8) 0.060(6) 0.049(6) -0.028(5) 0.037(6) -0.027(6)
C48 0.078(7) 0.059(6) 0.046(6) -0.022(5) 0.020(5) -0.019(5)
C49 0.042(4) 0.041(5) 0.030(4) -0.001(3) 0.004(3) -0.003(4)
C50 0.031(4) 0.045(4) 0.024(4) -0.002(3) 0.001(3) -0.003(3)
C51 0.032(4) 0.031(4) 0.023(4) 0.000(3) 0.003(3) 0.000(3)
C52 0.030(4) 0.039(4) 0.019(4) 0.002(3) 0.000(3) -0.003(3)
C53 0.023(3) 0.046(4) 0.017(4) 0.002(3) 0.001(3) -0.004(3)
C54 0.027(4) 0.044(4) 0.027(4) 0.003(3) 0.000(3) 0.000(3)
C55 0.030(4) 0.056(5) 0.031(4) 0.005(4) -0.001(3) 0.004(4)
C56 0.037(4) 0.039(4) 0.032(4) -0.001(3) 0.009(3) 0.004(3)
C57 0.034(4) 0.035(4) 0.024(4) 0.000(3) -0.005(3) 0.000(3)
C58 0.027(3) 0.035(4) 0.024(4) -0.002(3) 0.007(3) -0.004(3)
C59 0.031(4) 0.039(4) 0.025(4) -0.006(3) -0.004(3) -0.005(3)
C60 0.031(4) 0.028(4) 0.021(4) 0.001(3) -0.003(3) 0.000(3)
C61 0.035(4) 0.026(4) 0.022(4) -0.002(3) -0.001(3) 0.002(3)
C62 0.032(4) 0.035(4) 0.026(4) -0.007(3) -0.003(3) -0.008(3)
C63 0.034(4) 0.024(4) 0.024(4) -0.004(3) 0.000(3) -0.001(3)
C64 0.045(4) 0.034(4) 0.025(4) 0.000(3) 0.000(3) 0.005(3)
C65 0.042(4) 0.024(4) 0.026(4) 0.003(3) -0.005(3) -0.004(3)
C66 0.034(4) 0.036(4) 0.026(4) 0.002(3) -0.004(3) -0.001(3)
N1 0.019(3) 0.050(4) 0.040(4) -0.010(3) -0.005(3) -0.007(3)
N2A 0.058(4) 0.039(4) 0.047(5) -0.016(3) 0.018(3) 0.008(3)
N2B 0.058(4) 0.039(4) 0.047(5) -0.016(3) 0.018(3) 0.008(3)
N3A 0.083(6) 0.054(5) 0.062(6) -0.033(4) 0.011(5) -0.010(4)
N3B 0.083(6) 0.054(5) 0.062(6) -0.033(4) 0.011(5) -0.010(4)
O1 0.026(2) 0.030(3) 0.041(3) 0.007(2) -0.007(2) -0.005(2)
O2 0.031(3) 0.028(3) 0.025(3) -0.0012(19) -0.0021(19) 0.006(2)
O3 0.023(2) 0.056(3) 0.025(3) 0.005(2) 0.0002(19) -0.005(2)
O4 0.031(3) 0.035(3) 0.027(3) -0.003(2) -0.002(2) -0.002(2)
O5 0.073(5) 0.062(5) 0.054(5) -0.023(4) -0.010(4) 0.044(4)
O6 0.031(4) 0.069(5) 0.045(4) -0.012(4) 0.004(3) -0.008(3)
O7 0.138(9) 0.119(8) 0.100(8) 0.020(7) 0.035(7) 0.046(8)
O8 0.197(12) 0.218(13) 0.143(11) -0.064(10) -0.025(10) 0.089(10)
F1 0.095(6) 0.198(11) 0.028(4) 0.025(5) 0.008(4) -0.002(7)
F2 0.126(7) 0.077(5) 0.065(5) 0.025(4) -0.020(5) 0.036(5)
F3 0.068(5) 0.139(8) 0.040(4) -0.031(4) -0.017(3) 0.024(5)
F4 0.371(13) 0.350(13) 0.372(13) -0.008(8) 0.023(8) 0.006(8)
F5 0.371(13) 0.350(13) 0.372(13) -0.008(8) 0.023(8) 0.006(8)
F6 0.371(13) 0.350(13) 0.372(13) -0.008(8) 0.023(8) 0.006(8)
F7 0.082(4) 0.070(4) 0.099(5) -0.030(4) 0.041(4) 0.009(3)
F8 0.063(3) 0.058(4) 0.103(5) 0.001(3) 0.024(3) 0.027(3)
F9 0.086(4) 0.059(4) 0.095(5) -0.038(3) 0.029(4) -0.011(3)
F10 0.101(5) 0.080(4) 0.055(4) -0.012(3) 0.036(3) 0.014(4)
F11 0.043(3) 0.062(3) 0.101(5) -0.021(3) 0.019(3) -0.002(3)
F12 0.172(8) 0.047(4) 0.203(9) 0.051(5) 0.139(8) 0.040(4)
F13 0.090(5) 0.053(4) 0.193(9) 0.040(5) 0.083(5) 0.018(3)
F14 0.231(10) 0.051(4) 0.085(5) 0.031(4) 0.079(6) 0.031(5)
F15 0.128(6) 0.043(3) 0.107(5) 0.024(3) 0.054(5) 0.031(4)
F16 0.106(5) 0.048(4) 0.158(7) -0.015(4) 0.062(5) -0.020(4)
F17 0.0153(19) 0.084(3) 0.034(3) 0.000(2) -0.0014(16) 0.001(2)
F18 0.027(2) 0.070(3) 0.036(3) -0.011(2) 0.0016(18) 0.009(2)
F19 0.029(2) 0.055(3) 0.037(3) 0.013(2) -0.0002(18) -0.0073(19)
F20 0.029(2) 0.072(3) 0.028(2) -0.013(2) 0.0001(17) -0.002(2)
F21 0.030(2) 0.069(3) 0.040(3) 0.020(2) -0.0022(18) 0.008(2)
F22 0.030(2) 0.111(5) 0.032(3) 0.022(3) 0.0002(19) -0.015(3)
F23 0.023(2) 0.082(3) 0.034(3) 0.005(2) 0.0032(17) 0.006(2)
F24 0.036(2) 0.070(3) 0.035(3) 0.010(2) -0.0065(19) -0.018(2)
F25 0.030(2) 0.061(3) 0.034(2) 0.020(2) -0.0073(18) -0.004(2)
F26 0.032(2) 0.080(3) 0.024(2) -0.004(2) 0.0036(17) -0.006(2)
F27 0.372(19) 0.140(8) 0.192(10) -0.132(8) 0.193(12) -0.181(11)
F28 0.205(10) 0.064(4) 0.130(7) -0.041(5) 0.103(8) -0.043(5)
F29 0.244(12) 0.059(4) 0.130(7) -0.031(4) 0.117(8) -0.058(6)
F30 0.208(11) 0.188(10) 0.113(7) -0.096(7) 0.084(7) -0.162(9)
F31 0.295(15) 0.192(10) 0.093(7) -0.100(7) 0.092(8) -0.179(11)
F32 0.068(3) 0.047(3) 0.061(3) -0.002(2) 0.029(3) -0.005(3)
F33 0.053(3) 0.041(3) 0.057(3) -0.011(2) 0.018(2) 0.005(2)
F34 0.072(4) 0.094(4) 0.026(3) -0.004(3) 0.002(2) -0.005(3)
F35 0.067(3) 0.058(3) 0.050(3) 0.017(2) 0.018(3) 0.024(3)
F36 0.047(3) 0.048(3) 0.047(3) -0.014(2) 0.007(2) -0.009(2)
F37 0.069(3) 0.038(3) 0.061(3) 0.005(2) 0.005(3) -0.014(2)
F38 0.066(3) 0.043(3) 0.032(3) 0.006(2) 0.002(2) -0.008(2)
F39 0.044(3) 0.042(3) 0.059(3) 0.005(2) 0.010(2) -0.005(2)
F40 0.068(3) 0.031(2) 0.043(3) -0.0096(19) -0.003(2) -0.012(2)
F41 0.061(3) 0.026(2) 0.055(3) -0.0001(19) 0.007(2) 0.005(2)
F42 0.046(3) 0.050(3) 0.051(3) 0.012(2) -0.018(2) -0.016(2)
F43 0.050(3) 0.034(2) 0.045(3) -0.0009(19) -0.011(2) -0.008(2)
F44 0.063(3) 0.056(3) 0.029(3) 0.017(2) -0.015(2) -0.019(2)
F45 0.042(3) 0.040(3) 0.059(3) 0.006(2) -0.011(2) 0.003(2)
F46 0.038(2) 0.049(3) 0.038(3) 0.013(2) -0.0039(19) -0.006(2)
P1 0.0264(9) 0.0326(10) 0.0293(10) -0.0053(7) 0.0017(7) 0.0007(7)
P2 0.0310(10) 0.0367(10) 0.0293(11) -0.0084(8) 0.0001(7) -0.0030(8)
S1A 0.0340(13) 0.0496(14) 0.0252(12) -0.0047(10) -0.0019(9) 0.0084(11)
S1B 0.056(8) 0.088(10) 0.063(9) -0.022(7) -0.019(6) 0.020(7)
S3 0.0568(14) 0.0481(13) 0.0692(17) -0.0122(11) 0.0209(12) 0.0043(11)
S2A 0.054(2) 0.0552(19) 0.093(3) -0.0385(17) 0.0077(17) -0.0029(15)
S2B 0.114(14) 0.055(8) 0.077(10) -0.010(7) 0.023(9) -0.014(8)
S4 0.109(2) 0.0342(13) 0.117(3) 0.0206(15) 0.068(2) 0.0157(14)
S5 0.0219(8) 0.0513(11) 0.0250(9) 0.0006(8) -0.0006(6) 0.0020(8)
S6 0.0226(9) 0.0687(14) 0.0250(10) 0.0074(9) -0.0017(7) -0.0062(9)
S7 0.228(5) 0.097(3) 0.110(3) -0.071(2) 0.107(3) -0.104(3)
S8 0.0459(11) 0.0382(10) 0.0352(11) -0.0004(8) 0.0065(9) 0.0023(9)
S9 0.0518(12) 0.0279(9) 0.0391(12) -0.0022(8) 0.0030(9) -0.0050(8)
S10 0.0419(10) 0.0356(10) 0.0336(11) 0.0091(8) -0.0105(8) -0.0055(8)

loop_
_atom_type_symbol
_atom_type_description
_atom_type_scat_dispersion_real
_atom_type_scat_dispersion_imag
_atom_type_scat_source
C C 0.0181 0.0091 'International Tables Vol C Tables 4.2.6.8 and 6.1.1.4'
H H 0.0000 0.0000 'International Tables Vol C Tables 4.2.6.8 and 6.1.1.4'
Cl Cl 0.3639 0.7018 'International Tables Vol C Tables 4.2.6.8 and 6.1.1.4'
F F 0.0727 0.0534 'International Tables Vol C Tables 4.2.6.8 and 6.1.1.4'
N N 0.0311 0.0180 'International Tables Vol C Tables 4.2.6.8 and 6.1.1.4'
O O 0.0492 0.0322 'International Tables Vol C Tables 4.2.6.8 and 6.1.1.4'
P P 0.2955 0.4335 'International Tables Vol C Tables 4.2.6.8 and 6.1.1.4'
S S 0.3331 0.5567 'International Tables Vol C Tables 4.2.6.8 and 6.1.1.4'

loop_
_exptl_crystal_face_index_h
_exptl_crystal_face_index_k
_exptl_crystal_face_index_l
_exptl_crystal_face_perp_dist
0.00 0.00 1.00 0.1500
0.00 0.00 -1.00 0.1500
1.00 1.00 0.00 0.0800
-1.00 -1.00 0.00 0.0800
0.00 1.00 0.00 0.0150
0.00 -1.00 0.00 0.0150

loop_
_geom_angle_atom_site_label_1
_geom_angle_atom_site_label_2
_geom_angle_atom_site_label_3
_geom_angle
F2 C1 F1 113.0(14)
F2 C1 F3 110.8(12)
F1 C1 F3 108.4(11)
F2 C1 S1A 109.9(9)
F1 C1 S1A 107.5(9)
F3 C1 S1A 107.0(10)
F6 C2 F4 115(2)
F6 C2 F5 114(2)
F4 C2 F5 111(2)
F6 C2 S2A 107(2)
F4 C2 S2A 106(2)
F5 C2 S2A 102(2)
C4 C3 O1 119.5(6)
C4 C3 C12 123.6(7)
O1 C3 C12 117.0(6)
C3 C4 C5 119.7(6)
C3 C4 C20 120.2(6)
C5 C4 C20 119.9(6)
C6 C5 C10 119.4(6)
C6 C5 C4 123.2(6)
C10 C5 C4 117.3(6)
C7 C6 C5 120.6(7)
C6 C7 C8 120.6(7)
C9 C8 C7 119.8(7)
C8 C9 C10 121.4(7)
C11 C10 C9 121.6(6)
C11 C10 C5 120.1(6)
C9 C10 C5 118.2(6)
C12 C11 C10 123.0(6)
C11 C12 C3 116.2(7)
C11 C12 C13 120.3(7)
C3 C12 C13 123.5(6)
C18 C13 C14 118.5(7)
C18 C13 C12 121.3(7)
C14 C13 C12 120.1(7)
C15 C14 C13 119.3(8)
C14 C15 C16 122.8(8)
C14 C15 S3 118.9(7)
C16 C15 S3 118.3(6)
C15 C16 C17 117.7(8)
C18 C17 C16 120.9(8)
C18 C17 S4 120.4(7)
C16 C17 S4 118.7(7)
C17 C18 C13 120.7(8)
C20 C19 O2 119.0(6)
C20 C19 C28 123.6(6)
O2 C19 C28 117.4(5)
C19 C20 C21 117.8(6)
C19 C20 C4 119.4(6)
C21 C20 C4 122.7(6)
C22 C21 C26 118.2(6)
C22 C21 C20 122.5(6)
C26 C21 C20 119.3(6)
C23 C22 C21 121.5(7)
C22 C23 C24 119.3(7)
C25 C24 C23 121.3(7)
C24 C25 C26 120.4(7)
C25 C26 C27 121.5(6)
C25 C26 C21 119.2(6)
C27 C26 C21 119.3(6)
C28 C27 C26 121.2(6)
C27 C28 C19 118.3(6)
C27 C28 C29 120.2(6)
C19 C28 C29 120.9(6)
C30 C29 C34 119.1(6)
C30 C29 C28 121.4(6)
C34 C29 C28 118.9(6)
C29 C30 C31 120.0(6)
C30 C31 C32 120.8(6)
C30 C31 S5 121.1(5)
C32 C31 S5 118.1(5)
C33 C32 C31 118.3(7)
C34 C33 C32 120.8(7)
C34 C33 S6 120.7(5)
C32 C33 S6 118.4(6)
C33 C34 C29 121.2(6)
C36 C35 C44 123.3(6)
C36 C35 O3 118.2(6)
C44 C35 O3 118.4(6)
C35 C36 C37 118.8(7)
C35 C36 C52 119.4(6)
C37 C36 C52 121.5(7)
C42 C37 C38 119.1(7)
C42 C37 C36 118.5(7)
C38 C37 C36 122.2(7)
C39 C38 C37 119.3(8)
C38 C39 C40 121.2(8)
C41 C40 C39 120.8(8)
C40 C41 C42 121.1(8)
C43 C42 C41 121.8(7)
C43 C42 C37 119.9(7)
C41 C42 C37 118.3(7)
C44 C43 C42 121.8(7)
C43 C44 C35 117.3(7)
C43 C44 C45 119.0(7)
C35 C44 C45 123.6(7)
C46 C45 C50 119.7(8)
C46 C45 C44 120.4(7)
C50 C45 C44 119.9(7)
C45 C46 C47 120.4(9)
C48 C47 C46 120.5(9)
C48 C47 S7 119.8(7)
C46 C47 S7 119.7(8)
C49 C48 C47 118.4(8)
C48 C49 C50 122.3(8)
C48 C49 S8 119.5(6)
C50 C49 S8 118.2(6)
C49 C50 C45 118.7(7)
C52 C51 O4 118.0(6)
C52 C51 C60 123.1(7)
O4 C51 C60 118.8(6)
C51 C52 C53 117.9(6)
C51 C52 C36 119.7(7)
C53 C52 C36 122.4(6)
C52 C53 C54 121.5(7)
C52 C53 C58 119.5(6)
C54 C53 C58 118.9(7)
C55 C54 C53 120.1(7)
C56 C55 C54 119.7(7)
C57 C56 C55 121.6(7)
C56 C57 C58 120.5(7)
C59 C58 C57 122.8(6)
C59 C58 C53 118.2(6)
C57 C58 C53 119.0(7)
C60 C59 C58 122.9(7)
C59 C60 C51 117.4(6)
C59 C60 C61 121.5(6)
C51 C60 C61 120.8(6)
C66 C61 C62 120.3(7)
C66 C61 C60 120.7(6)
C62 C61 C60 118.7(6)
C63 C62 C61 119.9(6)
C62 C63 C64 122.3(6)
C62 C63 S9 118.9(5)
C64 C63 S9 118.7(5)
C63 C64 C65 116.5(7)
C64 C65 C66 123.0(7)
C64 C65 S10 117.2(5)
C66 C65 S10 119.7(5)
C61 C66 C65 117.9(7)
C67 C68 Cl10 96(3)
C70 C71 C72 116(3)
C70 C71 C69 115(3)
C72 C71 C69 102(3)
C71 C72 C73 117(2)
C71 C72 C96 173(3)
C73 C72 C96 56(2)
C72 C73 C78 121(2)
C72 C73 C96 78(2)
C78 C73 C96 46(2)
C81 C74 Cl6 78(3)
C81 C74 C99 135(5)
Cl6 C74 C99 72(4)
C81 C74 Cl5 88(3)
C99 C74 Cl5 77(4)
C81 C74 Cl7 55(2)
Cl6 C74 Cl7 87(2)
C99 C74 Cl7 90(4)
Cl5 C74 Cl7 109.3(19)
C81 C74 Cl8 71(2)
Cl6 C74 Cl8 105(2)
C99 C74 Cl8 84(4)
Cl5 C74 Cl8 127(2)
C87 C76 C75 79(10)
Cl1 C77 Cl2 102(6)
C96 C78 C73 67(3)
C86 C80 C81 93(6)
C74 C81 Cl7 85(3)
C74 C81 Cl6 58(2)
Cl7 C81 Cl6 91(2)
C74 C81 C80 145(4)
Cl7 C81 C80 121(3)
Cl6 C81 C80 96(2)
C74 C81 Cl8 74(2)
Cl6 C81 Cl8 97.5(19)
C80 C81 Cl8 137(3)
C74 C81 Cl5 58(2)
Cl7 C81 Cl5 108.4(19)
C80 C81 Cl5 90(2)
Cl8 C81 Cl5 112.5(17)
C85 C82 C89 85(4)
C88 C83 C85 66(7)
C88 C83 C89 150(10)
C85 C83 C89 139(10)
C88 C83 C82 120(8)
C85 C83 C82 62(5)
C89 C83 C82 78(6)
C88 C83 C84 45(4)
C85 C83 C84 108(7)
C89 C83 C84 105(7)
C82 C83 C84 138(5)
C88 C84 C79 144(6)
C79 C84 C83 170(6)
C83 C85 C88 54(5)
C83 C85 C82 76(6)
C88 C85 C82 123(5)
C83 C85 C90 99(6)
C88 C85 C90 123(5)
C82 C85 C90 87(4)
C80 C86 Cl5 94(6)
C76 C87 C75 71(10)
C83 C88 C85 60(5)
C83 C88 C84 99(7)
C85 C88 C84 152(6)
C83 C89 C82 60(5)
C94 C91 C92 54(5)
C94 C91 C97 135(8)
C92 C91 C97 81(6)
C94 C91 C95 102(7)
C92 C91 C95 49(4)
C94 C92 C98 146(8)
C94 C92 C95 126(6)
C94 C92 C91 51(5)
C98 C92 C91 114(7)
C95 C92 C91 77(5)
C94 C92 C93 98(5)
C98 C92 C93 58(6)
C95 C92 C93 89(4)
C91 C92 C93 113(6)
C98 C93 C92 47(5)
C91 C94 C92 75(6)
C98 C95 C97 167(10)
C98 C95 Cl2 64(8)
C97 C95 Cl2 108(6)
C98 C95 C92 67(8)
C97 C95 C92 113(6)
Cl2 C95 C92 117(5)
C98 C95 C91 115(9)
C97 C95 C91 70(5)
Cl2 C95 C91 165(5)
C92 C95 C91 54(4)
C78 C96 C73 66(3)
C78 C96 C72 110(4)
C73 C96 C72 46.1(17)
C95 C97 C91 71(6)
C91 C97 Cl2 106(6)
C95 C98 Cl2 68(9)
C95 C98 C92 72(8)
Cl2 C98 C92 123(10)
C95 C98 C93 123(10)
Cl2 C98 C93 161(10)
C92 C98 C93 75(8)
C74 C99 Cl6 51(3)
C74 C99 Cl5 57(4)
P2 N1 P1 157.1(5)
S1A N2A P1 133.1(5)
S1B N2B P1 171.2(9)
S2A N3A P2 142.2(7)
S2B N3B P2 164.4(12)
C3 O1 P1 120.9(4)
C19 O2 P1 116.1(4)
C35 O3 P2 119.2(5)
C51 O4 P2 115.8(4)
N1 P1 N2B 113.6(4)
N1 P1 N2A 113.6(4)
N1 P1 O1 106.3(3)
N2B P1 O1 112.5(4)
N2A P1 O1 112.5(4)
N1 P1 O2 112.2(3)
N2B P1 O2 107.9(3)
N2A P1 O2 107.9(3)
O1 P1 O2 104.1(3)
N1 P2 N3B 123.0(4)
N1 P2 N3A 123.0(4)
N1 P2 O3 106.3(3)
N3B P2 O3 107.3(4)
N3A P2 O3 107.3(4)
N1 P2 O4 110.6(3)
N3B P2 O4 104.0(4)
N3A P2 O4 104.0(4)
O3 P2 O4 104.3(3)
O6 S1A O5 117.8(5)
O6 S1A N2A 113.8(4)
O5 S1A N2A 110.9(5)
O6 S1A C1 105.4(6)
O5 S1A C1 103.4(6)
N2A S1A C1 103.6(5)
N2B S1B C1 109.1(12)
F10 S3 F9 90.3(4)
F10 S3 F7 87.9(4)
F9 S3 F7 87.8(3)
F10 S3 F11 90.5(4)
F9 S3 F11 175.9(3)
F7 S3 F11 88.2(3)
F10 S3 F8 176.0(3)
F9 S3 F8 89.8(4)
F7 S3 F8 88.0(4)
F11 S3 F8 89.1(4)
F10 S3 C15 92.1(4)
F9 S3 C15 91.9(4)
F7 S3 C15 179.7(4)
F11 S3 C15 92.1(3)
F8 S3 C15 91.9(4)
O8 S2A N3A 119.4(9)
O8 S2A O7 123.2(10)
N3A S2A O7 110.7(6)
O8 S2A C2 103.3(13)
N3A S2A C2 96.7(8)
O7 S2A C2 95.5(9)
N3B S2B C2 117.3(16)
F14 S4 F12 87.7(5)
F14 S4 F13 88.7(5)
F12 S4 F13 88.8(4)
F14 S4 F16 175.8(5)
F12 S4 F16 88.3(5)
F13 S4 F16 90.0(5)
F14 S4 F15 91.8(5)
F12 S4 F15 87.2(4)
F13 S4 F15 176.0(4)
F16 S4 F15 89.2(4)
F14 S4 C17 92.2(4)
F12 S4 C17 179.4(5)
F13 S4 C17 91.7(4)
F16 S4 C17 91.8(4)
F15 S4 C17 92.2(4)
F21 S5 F17 87.9(3)
F21 S5 F20 90.2(3)
F17 S5 F20 88.0(2)
F21 S5 F18 90.6(3)
F17 S5 F18 88.0(2)
F20 S5 F18 175.8(3)
F21 S5 F19 175.2(2)
F17 S5 F19 87.3(3)
F20 S5 F19 89.5(3)
F18 S5 F19 89.3(3)
F21 S5 C31 92.5(3)
F17 S5 C31 179.5(3)
F20 S5 C31 92.4(3)
F18 S5 C31 91.7(3)
F19 S5 C31 92.3(3)
F22 S6 F23 88.3(3)
F22 S6 F26 87.8(3)
F23 S6 F26 89.9(3)
F22 S6 F25 87.1(3)
F23 S6 F25 175.4(3)
F26 S6 F25 89.7(3)
F22 S6 F24 87.4(3)
F23 S6 F24 90.5(3)
F26 S6 F24 175.2(3)
F25 S6 F24 89.6(3)
F22 S6 C33 179.2(4)
F23 S6 C33 92.5(3)
F26 S6 C33 92.1(3)
F25 S6 C33 92.0(3)
F24 S6 C33 92.6(3)
F29 S7 F27 88.5(6)
F29 S7 F31 177.2(5)
F27 S7 F31 88.7(7)
F29 S7 F30 90.1(6)
F27 S7 F30 87.0(7)
F31 S7 F30 89.6(8)
F29 S7 F28 89.4(7)
F27 S7 F28 90.3(7)
F31 S7 F28 90.8(6)
F30 S7 F28 177.2(5)
F29 S7 C47 92.3(5)
F27 S7 C47 178.1(10)
F31 S7 C47 90.5(5)
F30 S7 C47 91.3(5)
F28 S7 C47 91.4(5)
F32 S8 F36 88.3(3)
F32 S8 F33 88.3(3)
F36 S8 F33 90.7(3)
F32 S8 F35 87.4(3)
F36 S8 F35 89.3(3)
F33 S8 F35 175.7(3)
F32 S8 F34 87.6(3)
F36 S8 F34 175.9(3)
F33 S8 F34 89.8(3)
F35 S8 F34 89.9(3)
F32 S8 C49 179.6(4)
F36 S8 C49 92.0(3)
F33 S8 C49 91.8(3)
F35 S8 C49 92.5(3)
F34 S8 C49 92.1(3)
F40 S9 F41 90.7(3)
F40 S9 F37 88.6(3)
F41 S9 F37 88.7(3)
F40 S9 F38 176.2(3)
F41 S9 F38 89.2(3)
F37 S9 F38 87.6(3)
F40 S9 F39 90.4(3)
F41 S9 F39 176.1(3)
F37 S9 F39 87.6(3)
F38 S9 F39 89.4(3)
F40 S9 C63 92.2(3)
F41 S9 C63 92.0(3)
F37 S9 C63 178.9(3)
F38 S9 C63 91.6(3)
F39 S9 C63 91.7(3)
F44 S10 F42 88.4(3)
F44 S10 F45 89.9(3)
F42 S10 F45 87.2(3)
F44 S10 F43 90.7(3)
F42 S10 F43 88.6(3)
F45 S10 F43 175.8(3)
F44 S10 F46 176.3(3)
F42 S10 F46 87.9(3)
F45 S10 F46 89.8(3)
F43 S10 F46 89.4(3)
F44 S10 C65 91.8(3)
F42 S10 C65 179.0(4)
F45 S10 C65 91.8(3)
F43 S10 C65 92.4(3)
F46 S10 C65 91.9(3)
C77 Cl1 Cl2 53(5)
C98 Cl2 C95 48(6)
C98 Cl2 C77 147(8)
C95 Cl2 C77 125(5)
C98 Cl2 Cl1 161(8)
C95 Cl2 Cl1 117(4)
C98 Cl2 C97 83(7)
C77 Cl2 C97 100(4)
Cl1 Cl2 C97 84(4)
Cl6 Cl5 C74 49(2)
Cl6 Cl5 C99 53(3)
C74 Cl5 C99 46(3)
C99 Cl5 C81 74(3)
Cl6 Cl5 C86 95(4)
C74 Cl5 C86 88(3)
C99 Cl5 C86 134(4)
C81 Cl5 C86 61(3)
Cl5 Cl6 C74 109(3)
Cl5 Cl6 C81 120(3)
Cl5 Cl6 C99 108(4)
C74 Cl6 C99 57(4)
C81 Cl6 C99 95(4)
Cl5 Cl6 Cl7 159(3)
C74 Cl6 Cl7 53.2(16)
C99 Cl6 Cl7 72(4)
Cl8 Cl7 C81 120(3)
Cl8 Cl7 C74 92(3)
Cl8 Cl7 Cl6 124(3)
C81 Cl7 Cl6 47.3(14)
Cl7 Cl8 C74 67(2)
Cl11 Cl10 C68 115(2)
Cl11 Cl10 Cl12 49.7(16)
C68 Cl10 Cl12 69.6(15)
Cl10 Cl11 Cl12 110(2)
Cl9 Cl12 Cl11 100.4(19)
Cl9 Cl12 Cl10 118.6(19)

loop_
_geom_bond_atom_site_label_1
_geom_bond_atom_site_label_2
_geom_bond_distance
C1 F2 1.273(17)
C1 F1 1.325(15)
C1 F3 1.365(17)
C1 S1A 1.836(13)
C1 S1B 2.03(2)
C2 F6 1.21(3)
C2 F4 1.25(3)
C2 F5 1.26(3)
C2 S2B 1.68(3)
C2 S2A 1.89(3)
C3 C4 1.359(10)
C3 O1 1.410(8)
C3 C12 1.430(10)
C4 C5 1.439(10)
C4 C20 1.488(10)
C5 C6 1.405(10)
C5 C10 1.437(10)
C6 C7 1.389(10)
C7 C8 1.422(11)
C8 C9 1.365(11)
C9 C10 1.433(10)
C10 C11 1.388(10)
C11 C12 1.386(10)
C12 C13 1.474(10)
C13 C18 1.390(11)
C13 C14 1.415(11)
C14 C15 1.370(12)
C15 C16 1.382(12)
C15 S3 1.817(8)
C16 C17 1.396(13)
C17 C18 1.387(12)
C17 S4 1.788(9)
C19 C20 1.372(9)
C19 O2 1.413(8)
C19 C28 1.418(9)
C20 C21 1.432(10)
C21 C22 1.405(10)
C21 C26 1.427(10)
C22 C23 1.372(10)
C23 C24 1.410(11)
C24 C25 1.350(11)
C25 C26 1.414(10)
C26 C27 1.427(10)
C27 C28 1.361(10)
C28 C29 1.509(9)
C29 C30 1.383(10)
C29 C34 1.388(10)
C30 C31 1.389(10)
C31 C32 1.397(10)
C31 S5 1.801(7)
C32 C33 1.390(10)
C33 C34 1.365(10)
C33 S6 1.798(7)
C35 C36 1.385(10)
C35 C44 1.403(10)
C35 O3 1.420(8)
C36 C37 1.425(10)
C36 C52 1.488(10)
C37 C42 1.424(11)
C37 C38 1.425(11)
C38 C39 1.375(11)
C39 C40 1.388(12)
C40 C41 1.348(12)
C41 C42 1.420(11)
C42 C43 1.404(12)
C43 C44 1.392(11)
C44 C45 1.473(11)
C45 C46 1.368(12)
C45 C50 1.432(11)
C46 C47 1.409(13)
C47 C48 1.406(14)
C47 S7 1.795(10)
C48 C49 1.377(12)
C49 C50 1.390(11)
C49 S8 1.793(8)
C51 C52 1.385(10)
C51 O4 1.408(9)
C51 C60 1.420(10)
C52 C53 1.414(11)
C53 C54 1.425(10)
C53 C58 1.435(10)
C54 C55 1.406(12)
C55 C56 1.404(11)
C56 C57 1.363(11)
C57 C58 1.431(10)
C58 C59 1.420(10)
C59 C60 1.350(10)
C60 C61 1.500(10)
C61 C66 1.385(10)
C61 C62 1.394(10)
C62 C63 1.381(10)
C63 C64 1.386(11)
C63 S9 1.813(7)
C64 C65 1.398(10)
C65 C66 1.406(10)
C65 S10 1.817(7)
C67 C68 1.89(8)
C68 Cl10 2.10(5)
C69 C71 1.74(5)
C70 C71 1.46(3)
C71 C72 1.46(3)
C72 C73 1.48(3)
C72 C96 2.00(6)
C73 C78 1.69(3)
C73 C96 1.70(6)
C74 C81 1.17(4)
C74 Cl6 1.42(3)
C74 C99 1.54(11)
C74 Cl5 1.78(3)
C74 Cl7 1.79(4)
C74 Cl8 1.95(4)
C75 C76 1.82(12)
C75 C87 1.89(16)
C76 C87 0.96(16)
C77 Cl1 0.68(5)
C77 Cl2 1.34(6)
C78 C96 1.34(5)
C79 C84 1.32(6)
C80 C86 1.32(10)
C80 C81 1.72(5)
C81 Cl7 1.47(3)
C81 Cl6 1.64(4)
C81 Cl8 1.91(4)
C81 Cl5 2.09(3)
C82 C85 1.52(7)
C82 C83 1.68(7)
C82 C89 1.90(9)
C83 C88 1.09(8)
C83 C85 1.17(9)
C83 C89 1.32(9)
C83 C84 1.81(9)
C84 C88 1.29(6)
C85 C88 1.23(7)
C85 C90 1.91(9)
C86 Cl5 2.26(10)
C91 C94 1.32(10)
C91 C92 1.64(11)
C91 C97 1.97(13)
C91 C95 1.97(11)
C92 C94 1.38(8)
C92 C98 1.47(13)
C92 C95 1.52(8)
C92 C93 1.95(11)
C93 C98 1.70(14)
C95 C98 1.06(12)
C95 C97 1.30(9)
C95 Cl2 1.33(6)
C97 Cl2 2.12(10)
C98 Cl2 1.28(13)
C99 Cl6 1.74(10)
C99 Cl5 2.08(10)
N1 P2 1.531(6)
N1 P1 1.543(6)
N2A S1A 1.545(7)
N2A P1 1.573(6)
N2B S1B 1.183(15)
N2B P1 1.573(6)
N3A S2A 1.445(9)
N3A P2 1.553(8)
N3B S2B 1.256(17)
N3B P2 1.553(8)
O1 P1 1.589(5)
O2 P1 1.604(5)
O3 P2 1.575(5)
O4 P2 1.600(5)
O5 S1A 1.447(8)
O6 S1A 1.434(7)
O7 S2A 1.615(16)
O8 S2A 1.386(18)
F7 S3 1.576(6)
F8 S3 1.596(7)
F9 S3 1.570(7)
F10 S3 1.568(7)
F11 S3 1.577(6)
F12 S4 1.553(7)
F13 S4 1.575(8)
F14 S4 1.539(10)
F15 S4 1.580(7)
F16 S4 1.578(9)
F17 S5 1.577(4)
F18 S5 1.583(5)
F19 S5 1.584(5)
F20 S5 1.579(5)
F21 S5 1.564(5)
F22 S6 1.570(5)
F23 S6 1.576(5)
F24 S6 1.596(5)
F25 S6 1.590(5)
F26 S6 1.583(5)
F27 S7 1.578(8)
F28 S7 1.645(12)
F29 S7 1.570(12)
F30 S7 1.587(14)
F31 S7 1.583(14)
F32 S8 1.571(5)
F33 S8 1.577(5)
F34 S8 1.592(5)
F35 S8 1.583(5)
F36 S8 1.573(5)
F37 S9 1.575(5)
F38 S9 1.581(5)
F39 S9 1.587(5)
F40 S9 1.565(5)
F41 S9 1.573(5)
F42 S10 1.574(5)
F43 S10 1.583(5)
F44 S10 1.573(5)
F45 S10 1.576(5)
F46 S10 1.584(5)
Cl1 Cl2 1.63(6)
Cl3 Cl4 2.41(3)
Cl5 Cl6 0.71(2)
Cl6 Cl7 2.24(3)
Cl7 Cl8 0.69(2)
Cl9 Cl12 1.41(3)
Cl10 Cl11 0.901(18)
Cl10 Cl12 2.46(3)
Cl11 Cl12 2.00(3)
